data_1570357
loop_
_publ_author_name
'Specklin, David'
'Boegli, Marie-Christine'
'Coffinet, Ana&#xef;s'
'Escomel, L&#xe9;on'
'Vendier, Laure'
'Grellier, Mary'
'Simonneau, Antoine'

_publ_section_title
;
 An orbitally adapted push-pull template for N<sub>2</sub> activation and
 reduction to diazene-diide.
;
_journal_issue 48
_journal_name_full 'Chemical science'
_journal_page_first 14262
_journal_page_last 14270
_journal_paper_doi 10.1039/d3sc04390h
_journal_volume 14
_journal_year 2023
_chemical_formula_moiety 'C50 H50 B2 F24 N2 P4 W'
_chemical_formula_sum 'C50 H50 B2 F24 N2 P4 W'
_chemical_formula_weight 1464.27
_space_group_crystal_system monoclinic
_space_group_IT_number 14
_space_group_name_Hall '-P 2ybc'
_space_group_name_H-M_alt 'P 1 21/c 1'
_atom_sites_solution_hydrogens mixed
_audit_creation_method SHELXL-2018/3
_audit_update_record
;
2023-07-31 deposited with the CCDC.	2023-11-21 downloaded from the CCDC.
;
_cell_angle_alpha 90
_cell_angle_beta 92.163(2)
_cell_angle_gamma 90
_cell_formula_units_Z 4
_cell_length_a 20.1462(11)
_cell_length_b 11.8225(6)
_cell_length_c 22.9963(12)
_cell_measurement_reflns_used 9095
_cell_measurement_temperature 133(2)
_cell_measurement_theta_max 31.13
_cell_measurement_theta_min 2.17
_cell_volume 5473.3(5)
_computing_structure_refinement 'SHELXL-2018/3 (Sheldrick, 2018)'
_computing_structure_solution 'SHELXT 2014/5 (Sheldrick, 2014)'
_diffrn_ambient_temperature 133(2)
_diffrn_measured_fraction_theta_full 1.000
_diffrn_measured_fraction_theta_max 1.000
_diffrn_measurement_device_type 'Bruker Kappa APEX II'
_diffrn_measurement_method \w-\f
_diffrn_radiation_monochromator graphite
_diffrn_radiation_probe x-ray
_diffrn_radiation_type MoK\a
_diffrn_radiation_wavelength 0.71073
_diffrn_reflns_av_R_equivalents 0.0640
_diffrn_reflns_av_unetI/netI 0.0193
_diffrn_reflns_Laue_measured_fraction_full 1.000
_diffrn_reflns_Laue_measured_fraction_max 1.000
_diffrn_reflns_limit_h_max 25
_diffrn_reflns_limit_h_min -25
_diffrn_reflns_limit_k_max 14
_diffrn_reflns_limit_k_min -14
_diffrn_reflns_limit_l_max 28
_diffrn_reflns_limit_l_min -28
_diffrn_reflns_number 235655
_diffrn_reflns_point_group_measured_fraction_full 1.000
_diffrn_reflns_point_group_measured_fraction_max 1.000
_diffrn_reflns_theta_full 25.242
_diffrn_reflns_theta_max 26.372
_diffrn_reflns_theta_min 1.772
_diffrn_standards_decay_% 0
_diffrn_standards_interval_count 0
_diffrn_standards_interval_time 0
_diffrn_standards_number 0
_exptl_absorpt_coefficient_mu 2.348
_exptl_absorpt_correction_T_max 0.7466
_exptl_absorpt_correction_T_min 0.6327
_exptl_absorpt_correction_type multi-scan
_exptl_absorpt_process_details
;
        [c.f. r.h. blessing, acta cryst. (1995), a51, 33-38]
;
_exptl_crystal_colour yellow
_exptl_crystal_density_diffrn 1.777
_exptl_crystal_description plate
_exptl_crystal_F_000 2896
_exptl_crystal_size_max 0.180
_exptl_crystal_size_mid 0.150
_exptl_crystal_size_min 0.03
_refine_diff_density_max 1.453
_refine_diff_density_min -0.583
_refine_diff_density_rms 0.077
_refine_ls_extinction_method none
_refine_ls_goodness_of_fit_ref 1.087
_refine_ls_hydrogen_treatment mixed
_refine_ls_matrix_type full
_refine_ls_number_parameters 764
_refine_ls_number_reflns 11190
_refine_ls_number_restraints 1
_refine_ls_restrained_S_all 1.087
_refine_ls_R_factor_all 0.0256
_refine_ls_R_factor_gt 0.0217
_refine_ls_shift/su_max 0.007
_refine_ls_shift/su_mean 0.000
_refine_ls_structure_factor_coef Fsqd
_refine_ls_weighting_details 'w=1/[\s^2^(Fo^2^)+(0.0239P)^2^+6.7315P] where P=(Fo^2^+2Fc^2^)/3'
_refine_ls_weighting_scheme calc
_refine_ls_wR_factor_gt 0.0525
_refine_ls_wR_factor_ref 0.0541
_reflns_Friedel_coverage 0.000
_reflns_number_gt 10270
_reflns_number_total 11190
_reflns_threshold_expression 'I > 2\s(I)'
_cod_data_source_file d3sc04390h2.cif
_cod_data_source_block DSN210521
_cod_depositor_comments 'Adding full bibliography for 1570353--1570357.cif.'
_cod_original_sg_symbol_H-M 'P 21/c'
_cod_database_code 1570357
_shelx_shelxl_version_number 2018/3
_shelx_space_group_comment
;
The symmetry employed for this shelxl refinement is uniquely defined
by the following loop, which should always be used as a source of
symmetry information in preference to the above space-group names.
They are only intended as comments.
;

loop_
_space_group_symop_operation_xyz
'x, y, z'
'-x, y+1/2, -z+1/2'
'-x, -y, -z'
'x, -y-1/2, z-1/2'

loop_
_atom_site_label
_atom_site_type_symbol
_atom_site_fract_x
_atom_site_fract_y
_atom_site_fract_z
_atom_site_U_iso_or_equiv
_atom_site_adp_type
_atom_site_occupancy
_atom_site_site_symmetry_order
_atom_site_calc_flag
_atom_site_refinement_flags_posn
_atom_site_refinement_flags_adp
_atom_site_refinement_flags_occupancy
_atom_site_disorder_assembly
_atom_site_disorder_group
W1 W 0.24663(2) 0.48123(2) 0.63342(2) 0.01186(3) Uani 1 1 d D . . . .
P1 P 0.34929(3) 0.44645(5) 0.69994(3) 0.01686(12) Uani 1 1 d . . . . .
P2 P 0.20532(3) 0.36254(5) 0.71538(3) 0.01614(12) Uani 1 1 d . . . . .
P3 P 0.22637(3) 0.65849(5) 0.70106(3) 0.01647(12) Uani 1 1 d . . . . .
P4 P 0.21163(3) 0.62820(5) 0.56200(3) 0.01402(12) Uani 1 1 d . . . . .
F1 F -0.02394(9) 0.10724(15) 0.67706(8) 0.0421(4) Uani 1 1 d . . . . .
F2 F 0.15869(8) 0.00839(12) 0.56953(7) 0.0281(4) Uani 1 1 d . . . . .
F3 F 0.06426(10) -0.04869(14) 0.63975(8) 0.0410(4) Uani 1 1 d . . . . .
F4 F -0.01500(7) 0.32435(14) 0.63950(7) 0.0287(3) Uani 1 1 d . . . . .
F5 F 0.07652(7) 0.38395(11) 0.56593(6) 0.0206(3) Uani 1 1 d . . . . .
F6 F 0.11148(7) 0.02235(14) 0.45121(8) 0.0319(4) Uani 1 1 d . . . . .
F7 F 0.18226(8) -0.12955(13) 0.39427(7) 0.0304(4) Uani 1 1 d . . . . .
F8 F 0.31610(7) -0.10866(13) 0.38893(6) 0.0267(3) Uani 1 1 d . . . . .
F9 F 0.37808(7) 0.07527(14) 0.43536(7) 0.0295(4) Uani 1 1 d . . . . .
F10 F 0.43522(9) 0.60409(15) 0.37723(8) 0.0419(4) Uani 1 1 d . . . . .
F11 F 0.30090(8) 0.28268(13) 0.37848(6) 0.0288(3) Uani 1 1 d . . . . .
F12 F 0.36057(9) 0.44278(16) 0.32019(7) 0.0411(4) Uani 1 1 d . . . . .
F13 F 0.45318(8) 0.59100(14) 0.49525(8) 0.0352(4) Uani 1 1 d . . . . .
F14 F 0.39645(7) 0.42862(13) 0.55428(6) 0.0241(3) Uani 1 1 d . . . . .
F15 F 0.54038(9) 0.12613(18) 0.57989(12) 0.0633(7) Uani 1 1 d . . . . .
F16 F 0.46089(7) 0.24002(14) 0.50805(8) 0.0359(4) Uani 1 1 d . . . . .
F17 F 0.49057(12) -0.00912(18) 0.66376(11) 0.0660(7) Uani 1 1 d . . . . .
F18 F 0.35642(11) -0.02290(16) 0.67375(9) 0.0490(5) Uani 1 1 d . . . . .
F19 F 0.27534(7) 0.09347(13) 0.60308(6) 0.0272(3) Uani 1 1 d . . . . .
F20 F 0.03352(10) 0.45528(16) 0.31612(7) 0.0417(5) Uani 1 1 d . . . . .
F21 F 0.15600(9) 0.53424(13) 0.35369(7) 0.0346(4) Uani 1 1 d . . . . .
F22 F 0.21900(7) 0.44233(13) 0.44390(6) 0.0237(3) Uani 1 1 d . . . . .
F23 F -0.02389(8) 0.28678(15) 0.37697(7) 0.0364(4) Uani 1 1 d . . . . .
F24 F 0.03595(7) 0.19726(14) 0.46885(7) 0.0278(3) Uani 1 1 d . . . . .
N2 N 0.24651(9) 0.37047(15) 0.57816(8) 0.0118(4) Uani 1 1 d . . . . .
N1 N 0.24352(9) 0.29416(16) 0.53796(8) 0.0130(4) Uani 1 1 d . . . . .
C1 C 0.40485(13) 0.5689(2) 0.71233(11) 0.0261(6) Uani 1 1 d . . . . .
H1 H 0.377403 0.635972 0.720770 0.031 Uiso 1 1 calc R U . . .
H2 H 0.433771 0.553807 0.747228 0.031 Uiso 1 1 calc R U . . .
C2 C 0.44843(14) 0.5970(3) 0.66200(13) 0.0344(7) Uani 1 1 d . . . . .
H4 H 0.478533 0.533594 0.655255 0.052 Uiso 1 1 calc R U . . .
H5 H 0.474460 0.665055 0.671323 0.052 Uiso 1 1 calc R U . . .
H3 H 0.420471 0.610404 0.626881 0.052 Uiso 1 1 calc R U . . .
C3 C 0.32595(13) 0.4001(2) 0.77366(10) 0.0218(5) Uani 1 1 d . . . . .
H7 H 0.342464 0.322109 0.780412 0.026 Uiso 1 1 calc R U . . .
H6 H 0.348294 0.449726 0.803011 0.026 Uiso 1 1 calc R U . . .
C4 C 0.25089(12) 0.4024(2) 0.78267(10) 0.0196(5) Uani 1 1 d . . . . .
H8 H 0.237420 0.479247 0.794552 0.024 Uiso 1 1 calc R U . . .
H19 H 0.239931 0.349119 0.814120 0.024 Uiso 1 1 calc R U . . .
C5 C 0.11686(12) 0.3685(2) 0.73347(11) 0.0224(5) Uani 1 1 d . . . . .
H13 H 0.097271 0.437476 0.715482 0.027 Uiso 1 1 calc R U . . .
H9 H 0.094056 0.302720 0.715052 0.027 Uiso 1 1 calc R U . . .
C6 C 0.10142(14) 0.3690(3) 0.79781(12) 0.0303(6) Uani 1 1 d . . . . .
H12 H 0.121828 0.302706 0.816843 0.045 Uiso 1 1 calc R U . . .
H11 H 0.053207 0.366458 0.801929 0.045 Uiso 1 1 calc R U . . .
H10 H 0.119304 0.437994 0.816035 0.045 Uiso 1 1 calc R U . . .
C7 C 0.22215(14) 0.2118(2) 0.70693(11) 0.0226(5) Uani 1 1 d . . . . .
H15 H 0.202050 0.187458 0.669021 0.027 Uiso 1 1 calc R U . . .
H14 H 0.270812 0.202163 0.704737 0.027 Uiso 1 1 calc R U . . .
C8 C 0.19809(16) 0.1312(2) 0.75341(13) 0.0323(6) Uani 1 1 d . . . . .
H16 H 0.216047 0.155086 0.791670 0.048 Uiso 1 1 calc R U . . .
H17 H 0.213314 0.054357 0.745153 0.048 Uiso 1 1 calc R U . . .
H18 H 0.149450 0.132449 0.753297 0.048 Uiso 1 1 calc R U . . .
C9 C 0.40721(13) 0.3350(2) 0.68018(11) 0.0247(6) Uani 1 1 d . . . . .
H20 H 0.381937 0.263754 0.674554 0.030 Uiso 1 1 calc R U . . .
H21 H 0.426013 0.354929 0.642363 0.030 Uiso 1 1 calc R U . . .
C10 C 0.46469(15) 0.3131(3) 0.72413(13) 0.0359(7) Uani 1 1 d . . . . .
H24 H 0.492611 0.380852 0.727588 0.054 Uiso 1 1 calc R U . . .
H22 H 0.491339 0.249468 0.710834 0.054 Uiso 1 1 calc R U . . .
H23 H 0.446950 0.295055 0.762125 0.054 Uiso 1 1 calc R U . . .
C11 C 0.13941(12) 0.6702(2) 0.72124(11) 0.0221(5) Uani 1 1 d . . . . .
H26 H 0.110796 0.653485 0.686352 0.027 Uiso 1 1 calc R U . . .
H25 H 0.130787 0.611116 0.750508 0.027 Uiso 1 1 calc R U . . .
C12 C 0.11823(15) 0.7838(2) 0.74568(13) 0.0321(6) Uani 1 1 d . . . . .
H29 H 0.143663 0.799167 0.781985 0.048 Uiso 1 1 calc R U . . .
H28 H 0.070735 0.781662 0.753386 0.048 Uiso 1 1 calc R U . . .
H27 H 0.126661 0.843599 0.717395 0.048 Uiso 1 1 calc R U . . .
C13 C 0.26906(14) 0.6931(2) 0.77188(11) 0.0258(6) Uani 1 1 d . . . . .
H31 H 0.236476 0.683736 0.802682 0.031 Uiso 1 1 calc R U . . .
H30 H 0.304403 0.636143 0.779188 0.031 Uiso 1 1 calc R U . . .
C14 C 0.3001(2) 0.8085(3) 0.77921(15) 0.0480(9) Uani 1 1 d . . . . .
H33 H 0.334354 0.818517 0.750533 0.072 Uiso 1 1 calc R U . . .
H34 H 0.320179 0.815413 0.818521 0.072 Uiso 1 1 calc R U . . .
H32 H 0.265817 0.866723 0.773339 0.072 Uiso 1 1 calc R U . . .
C15 C 0.23945(13) 0.7807(2) 0.65416(11) 0.0218(5) Uani 1 1 d . . . . .
H35 H 0.225947 0.850834 0.674017 0.026 Uiso 1 1 calc R U . . .
H48 H 0.287053 0.787020 0.645441 0.026 Uiso 1 1 calc R U . . .
C16 C 0.19786(13) 0.7650(2) 0.59778(11) 0.0204(5) Uani 1 1 d . . . . .
H37 H 0.208499 0.826584 0.570505 0.024 Uiso 1 1 calc R U . . .
H36 H 0.150263 0.771598 0.606473 0.024 Uiso 1 1 calc R U . . .
C17 C 0.13053(12) 0.6051(2) 0.52620(10) 0.0186(5) Uani 1 1 d . . . . .
H42 H 0.131919 0.531819 0.505414 0.022 Uiso 1 1 calc R U . . .
H38 H 0.097490 0.597543 0.556754 0.022 Uiso 1 1 calc R U . . .
C18 C 0.10539(14) 0.6946(3) 0.48309(12) 0.0318(6) Uani 1 1 d . . . . .
H39 H 0.108358 0.769349 0.501414 0.048 Uiso 1 1 calc R U . . .
H40 H 0.059033 0.678595 0.471473 0.048 Uiso 1 1 calc R U . . .
H41 H 0.132598 0.693403 0.448660 0.048 Uiso 1 1 calc R U . . .
C19 C 0.26734(12) 0.6651(2) 0.50353(11) 0.0207(5) Uani 1 1 d . . . . .
H43 H 0.284523 0.594400 0.486664 0.025 Uiso 1 1 calc R U . . .
H47 H 0.241199 0.704810 0.472439 0.025 Uiso 1 1 calc R U . . .
C20 C 0.32617(14) 0.7395(2) 0.52232(12) 0.0295(6) Uani 1 1 d . . . . .
H45 H 0.309919 0.812725 0.535766 0.044 Uiso 1 1 calc R U . . .
H44 H 0.354695 0.751105 0.489259 0.044 Uiso 1 1 calc R U . . .
H46 H 0.351702 0.702348 0.554027 0.044 Uiso 1 1 calc R U . . .
B1 B 0.17594(12) 0.2361(2) 0.51243(11) 0.0132(5) Uani 1 1 d . . . . .
C22 C 0.12457(11) 0.2008(2) 0.56351(10) 0.0156(5) Uani 1 1 d . . . . .
C23 C 0.07769(12) 0.2755(2) 0.58417(10) 0.0165(5) Uani 1 1 d . . . . .
C24 C 0.02817(12) 0.2466(2) 0.62141(11) 0.0214(5) Uani 1 1 d . . . . .
C25 C 0.02331(13) 0.1369(2) 0.64040(11) 0.0267(6) Uani 1 1 d . . . . .
C26 C 0.06826(14) 0.0590(2) 0.62192(12) 0.0265(6) Uani 1 1 d . . . . .
C27 C 0.11743(12) 0.0921(2) 0.58491(11) 0.0200(5) Uani 1 1 d . . . . .
C28 C 0.20801(11) 0.13201(19) 0.47662(10) 0.0147(5) Uani 1 1 d . . . . .
C29 C 0.27683(11) 0.14422(19) 0.47147(10) 0.0145(5) Uani 1 1 d . . . . .
C30 C 0.31153(12) 0.0639(2) 0.44157(10) 0.0181(5) Uani 1 1 d . . . . .
C31 C 0.28101(13) -0.0295(2) 0.41695(10) 0.0192(5) Uani 1 1 d . . . . .
C32 C 0.21338(13) -0.0404(2) 0.42027(10) 0.0191(5) Uani 1 1 d . . . . .
C33 C 0.17774(12) 0.0404(2) 0.44929(11) 0.0194(5) Uani 1 1 d . . . . .
B2 B 0.30943(12) 0.2464(2) 0.50861(11) 0.0137(5) Uani 1 1 d . . . . .
C35 C 0.34468(11) 0.3457(2) 0.47054(10) 0.0156(5) Uani 1 1 d . . . . .
C36 C 0.38419(11) 0.4296(2) 0.49606(11) 0.0181(5) Uani 1 1 d . . . . .
C37 C 0.41475(12) 0.5148(2) 0.46651(13) 0.0241(6) Uani 1 1 d . . . . .
C38 C 0.40632(13) 0.5207(2) 0.40725(13) 0.0285(6) Uani 1 1 d . . . . .
C39 C 0.36868(13) 0.4392(2) 0.37863(11) 0.0265(6) Uani 1 1 d . . . . .
C40 C 0.33884(12) 0.3558(2) 0.41049(11) 0.0202(5) Uani 1 1 d . . . . .
C41 C 0.36299(12) 0.1831(2) 0.55459(11) 0.0182(5) Uani 1 1 d . . . . .
C42 C 0.34085(13) 0.1087(2) 0.59661(11) 0.0225(5) Uani 1 1 d . . . . .
C43 C 0.38236(16) 0.0448(2) 0.63331(13) 0.0335(7) Uani 1 1 d . . . . .
C44 C 0.44941(17) 0.0516(3) 0.62820(15) 0.0415(8) Uani 1 1 d . . . . .
C45 C 0.47448(14) 0.1193(3) 0.58632(16) 0.0387(8) Uani 1 1 d . . . . .
C46 C 0.43160(13) 0.1815(2) 0.54988(13) 0.0269(6) Uani 1 1 d . . . . .
C47 C 0.13350(11) 0.3108(2) 0.46146(10) 0.0161(5) Uani 1 1 d . . . . .
C48 C 0.06963(12) 0.2791(2) 0.44184(11) 0.0212(5) Uani 1 1 d . . . . .
C49 C 0.03648(13) 0.3265(2) 0.39420(11) 0.0258(6) Uani 1 1 d . . . . .
C50 C 0.06490(14) 0.4116(2) 0.36369(11) 0.0280(6) Uani 1 1 d . . . . .
C51 C 0.12661(14) 0.4494(2) 0.38180(11) 0.0239(5) Uani 1 1 d . . . . .
C52 C 0.15903(12) 0.3983(2) 0.42914(10) 0.0176(5) Uani 1 1 d . . . . .
H100 H 0.1649(16) 0.501(2) 0.6335(14) 0.030(8) Uiso 1 1 d . . . . .
H200 H 0.3085(12) 0.558(2) 0.6133(13) 0.035(8) Uiso 1 1 d D . . . .

loop_
_atom_site_aniso_label
_atom_site_aniso_U_11
_atom_site_aniso_U_22
_atom_site_aniso_U_33
_atom_site_aniso_U_23
_atom_site_aniso_U_13
_atom_site_aniso_U_12
W1 0.01439(5) 0.01025(5) 0.01087(5) 0.00012(3) -0.00055(3) 0.00113(3)
P1 0.0183(3) 0.0174(3) 0.0146(3) 0.0006(2) -0.0032(2) 0.0011(2)
P2 0.0209(3) 0.0146(3) 0.0129(3) 0.0006(2) 0.0007(2) -0.0016(2)
P3 0.0213(3) 0.0132(3) 0.0147(3) -0.0021(2) -0.0017(2) 0.0012(2)
P4 0.0163(3) 0.0116(3) 0.0141(3) 0.0010(2) 0.0005(2) 0.0021(2)
F1 0.0439(10) 0.0380(10) 0.0466(11) 0.0059(8) 0.0291(9) -0.0080(8)
F2 0.0310(8) 0.0158(7) 0.0383(9) 0.0060(6) 0.0106(7) 0.0059(6)
F3 0.0547(11) 0.0206(8) 0.0491(11) 0.0122(8) 0.0208(9) -0.0049(8)
F4 0.0247(8) 0.0316(9) 0.0308(8) -0.0048(7) 0.0130(7) 0.0042(7)
F5 0.0229(7) 0.0143(7) 0.0249(7) 0.0004(6) 0.0065(6) 0.0026(6)
F6 0.0186(8) 0.0321(9) 0.0453(10) -0.0162(7) 0.0063(7) -0.0091(6)
F7 0.0361(9) 0.0221(8) 0.0334(9) -0.0134(7) 0.0051(7) -0.0087(7)
F8 0.0305(8) 0.0234(8) 0.0262(8) -0.0117(6) 0.0011(6) 0.0094(6)
F9 0.0164(7) 0.0334(9) 0.0390(9) -0.0156(7) 0.0050(6) 0.0047(6)
F10 0.0363(10) 0.0355(10) 0.0547(11) 0.0209(9) 0.0123(8) -0.0068(8)
F11 0.0391(9) 0.0310(9) 0.0162(7) -0.0019(6) -0.0016(6) -0.0082(7)
F12 0.0532(11) 0.0479(11) 0.0228(8) 0.0114(8) 0.0094(8) -0.0034(9)
F13 0.0234(8) 0.0234(8) 0.0584(11) -0.0009(8) -0.0042(7) -0.0087(6)
F14 0.0244(8) 0.0256(8) 0.0218(7) -0.0044(6) -0.0037(6) -0.0033(6)
F15 0.0210(9) 0.0445(12) 0.123(2) 0.0129(12) -0.0194(11) 0.0080(8)
F16 0.0161(7) 0.0283(9) 0.0635(12) 0.0079(8) 0.0063(7) 0.0029(6)
F17 0.0631(14) 0.0445(12) 0.0866(17) 0.0204(11) -0.0462(13) 0.0107(10)
F18 0.0691(14) 0.0371(11) 0.0396(11) 0.0217(8) -0.0149(10) -0.0035(9)
F19 0.0287(8) 0.0290(8) 0.0242(8) 0.0050(6) 0.0047(6) 0.0008(6)
F20 0.0565(12) 0.0404(10) 0.0267(9) -0.0001(8) -0.0175(8) 0.0209(9)
F21 0.0532(11) 0.0242(9) 0.0266(9) 0.0099(7) 0.0040(8) 0.0069(8)
F22 0.0207(7) 0.0224(8) 0.0282(8) 0.0061(6) 0.0027(6) -0.0004(6)
F23 0.0239(8) 0.0484(11) 0.0359(9) -0.0117(8) -0.0129(7) 0.0062(7)
F24 0.0194(7) 0.0354(9) 0.0286(8) -0.0012(7) -0.0005(6) -0.0067(6)
N2 0.0130(9) 0.0111(9) 0.0112(9) 0.0022(7) 0.0000(7) 0.0018(7)
N1 0.0138(9) 0.0119(9) 0.0134(9) -0.0008(7) 0.0018(7) 0.0021(7)
C1 0.0258(13) 0.0278(15) 0.0242(13) -0.0022(11) -0.0064(11) -0.0073(11)
C2 0.0285(15) 0.0406(17) 0.0340(16) -0.0001(13) -0.0002(12) -0.0113(13)
C3 0.0265(13) 0.0239(13) 0.0147(12) 0.0026(10) -0.0050(10) 0.0007(10)
C4 0.0263(13) 0.0185(12) 0.0140(11) -0.0001(9) -0.0014(10) 0.0001(10)
C5 0.0211(12) 0.0241(13) 0.0220(13) 0.0019(10) 0.0026(10) -0.0030(10)
C6 0.0294(14) 0.0345(16) 0.0276(14) 0.0039(12) 0.0094(12) -0.0001(12)
C7 0.0333(14) 0.0136(12) 0.0209(13) -0.0005(10) 0.0017(11) 0.0010(10)
C8 0.0495(18) 0.0171(13) 0.0305(15) 0.0059(11) 0.0031(13) -0.0015(12)
C9 0.0243(13) 0.0255(14) 0.0240(13) -0.0007(11) -0.0048(10) 0.0076(11)
C10 0.0316(15) 0.0456(19) 0.0302(15) 0.0037(13) -0.0048(12) 0.0171(13)
C11 0.0247(13) 0.0208(13) 0.0210(12) -0.0028(10) 0.0032(10) 0.0032(10)
C12 0.0369(16) 0.0266(15) 0.0332(16) -0.0066(12) 0.0067(13) 0.0104(12)
C13 0.0349(15) 0.0233(14) 0.0184(12) -0.0043(10) -0.0066(11) 0.0019(11)
C14 0.078(3) 0.0241(16) 0.0397(18) -0.0052(14) -0.0284(17) -0.0086(16)
C15 0.0305(14) 0.0126(12) 0.0222(12) -0.0014(10) 0.0014(10) -0.0009(10)
C16 0.0272(13) 0.0119(11) 0.0222(13) 0.0003(9) 0.0010(10) 0.0042(10)
C17 0.0171(11) 0.0215(13) 0.0174(12) -0.0002(10) 0.0007(9) 0.0027(9)
C18 0.0244(14) 0.0408(17) 0.0298(15) 0.0100(13) -0.0063(11) 0.0067(12)
C19 0.0213(12) 0.0225(13) 0.0184(12) 0.0051(10) 0.0036(10) 0.0023(10)
C20 0.0279(14) 0.0294(15) 0.0317(15) 0.0075(12) 0.0053(12) -0.0052(12)
B1 0.0133(12) 0.0118(12) 0.0145(12) 0.0004(10) 0.0011(9) 0.0006(9)
C22 0.0150(11) 0.0161(12) 0.0155(11) -0.0008(9) -0.0014(9) -0.0021(9)
C23 0.0187(11) 0.0151(12) 0.0156(11) -0.0012(9) 0.0008(9) -0.0024(9)
C24 0.0194(12) 0.0235(13) 0.0215(12) -0.0046(10) 0.0042(10) -0.0003(10)
C25 0.0271(14) 0.0300(15) 0.0236(13) 0.0008(11) 0.0109(11) -0.0071(11)
C26 0.0332(15) 0.0175(13) 0.0291(14) 0.0062(11) 0.0045(11) -0.0061(11)
C27 0.0210(12) 0.0170(12) 0.0220(12) -0.0008(10) 0.0026(10) 0.0014(10)
C28 0.0173(11) 0.0134(11) 0.0134(11) 0.0014(9) 0.0008(9) 0.0008(9)
C29 0.0181(11) 0.0142(11) 0.0111(10) 0.0000(9) -0.0005(9) 0.0032(9)
C30 0.0160(11) 0.0210(12) 0.0173(12) -0.0013(10) 0.0009(9) 0.0031(9)
C31 0.0276(13) 0.0167(12) 0.0132(11) -0.0018(9) 0.0016(10) 0.0069(10)
C32 0.0283(13) 0.0130(12) 0.0159(12) -0.0019(9) -0.0008(10) -0.0037(10)
C33 0.0188(12) 0.0190(13) 0.0205(12) -0.0009(10) 0.0025(9) -0.0013(9)
B2 0.0135(12) 0.0131(12) 0.0144(12) -0.0014(10) 0.0007(9) 0.0013(10)
C35 0.0113(10) 0.0173(12) 0.0182(11) -0.0007(9) 0.0018(9) 0.0037(9)
C36 0.0124(11) 0.0195(12) 0.0222(12) 0.0000(10) -0.0002(9) 0.0040(9)
C37 0.0144(11) 0.0189(13) 0.0391(16) 0.0003(11) 0.0007(11) 0.0003(10)
C38 0.0197(13) 0.0247(14) 0.0417(17) 0.0122(12) 0.0091(12) 0.0011(11)
C39 0.0263(14) 0.0326(15) 0.0212(13) 0.0067(11) 0.0070(11) 0.0043(11)
C40 0.0172(12) 0.0217(13) 0.0219(12) -0.0012(10) 0.0013(10) 0.0017(10)
C41 0.0180(11) 0.0148(12) 0.0215(12) -0.0041(9) -0.0040(9) 0.0017(9)
C42 0.0271(13) 0.0174(13) 0.0226(13) -0.0018(10) -0.0055(10) 0.0005(10)
C43 0.0463(18) 0.0207(14) 0.0323(16) 0.0061(12) -0.0132(13) -0.0027(12)
C44 0.0441(18) 0.0261(16) 0.052(2) 0.0064(14) -0.0286(16) 0.0060(14)
C45 0.0197(14) 0.0291(16) 0.066(2) 0.0003(15) -0.0142(14) 0.0050(12)
C46 0.0212(13) 0.0177(13) 0.0414(16) 0.0001(11) -0.0063(11) 0.0013(10)
C47 0.0177(11) 0.0165(12) 0.0142(11) -0.0035(9) 0.0008(9) 0.0054(9)
C48 0.0202(12) 0.0243(13) 0.0191(12) -0.0050(10) 0.0007(10) 0.0035(10)
C49 0.0202(12) 0.0327(15) 0.0241(13) -0.0118(11) -0.0060(10) 0.0085(11)
C50 0.0358(15) 0.0300(15) 0.0177(13) -0.0042(11) -0.0077(11) 0.0169(12)
C51 0.0361(15) 0.0177(13) 0.0180(12) 0.0005(10) 0.0059(11) 0.0093(11)
C52 0.0188(11) 0.0177(12) 0.0165(12) -0.0027(9) 0.0015(9) 0.0042(9)

loop_
_atom_type_symbol
_atom_type_description
_atom_type_scat_dispersion_real
_atom_type_scat_dispersion_imag
_atom_type_scat_source
C C 0.0033 0.0016 'International Tables Vol C Tables 4.2.6.8 and 6.1.1.4'
H H 0.0000 0.0000 'International Tables Vol C Tables 4.2.6.8 and 6.1.1.4'
N N 0.0061 0.0033 'International Tables Vol C Tables 4.2.6.8 and 6.1.1.4'
B B 0.0013 0.0007 'International Tables Vol C Tables 4.2.6.8 and 6.1.1.4'
F F 0.0171 0.0103 'International Tables Vol C Tables 4.2.6.8 and 6.1.1.4'
P P 0.1023 0.0942 'International Tables Vol C Tables 4.2.6.8 and 6.1.1.4'
W W -0.8490 6.8722 'International Tables Vol C Tables 4.2.6.8 and 6.1.1.4'

loop_
_geom_angle_atom_site_label_1
_geom_angle_atom_site_label_2
_geom_angle_atom_site_label_3
_geom_angle
_geom_angle_site_symmetry_1
_geom_angle_site_symmetry_3
_geom_angle_publ_flag
N2 W1 P4 92.80(6) . . ?
N2 W1 P2 97.45(6) . . ?
P4 W1 P2 142.60(2) . . ?
N2 W1 P1 106.31(6) . . ?
P4 W1 P1 135.49(2) . . ?
P2 W1 P1 75.24(2) . . ?
N2 W1 P3 168.50(6) . . ?
P4 W1 P3 77.766(19) . . ?
P2 W1 P3 86.48(2) . . ?
P1 W1 P3 85.13(2) . . ?
N2 W1 H100 97.2(11) . . ?
P4 W1 H100 69.2(10) . . ?
P2 W1 H100 73.8(11) . . ?
P1 W1 H100 143.1(11) . . ?
P3 W1 H100 73.4(10) . . ?
N2 W1 H200 100.7(11) . . ?
P4 W1 H200 67.7(11) . . ?
P2 W1 H200 143.6(11) . . ?
P1 W1 H200 69.4(11) . . ?
P3 W1 H200 81.9(11) . . ?
H100 W1 H200 133.8(15) . . ?
C9 P1 C1 102.40(13) . . ?
C9 P1 C3 101.53(12) . . ?
C1 P1 C3 105.28(12) . . ?
C9 P1 W1 118.43(9) . . ?
C1 P1 W1 115.97(9) . . ?
C3 P1 W1 111.47(8) . . ?
C7 P2 C4 104.58(12) . . ?
C7 P2 C5 104.22(12) . . ?
C4 P2 C5 104.90(11) . . ?
C7 P2 W1 113.36(8) . . ?
C4 P2 W1 108.68(8) . . ?
C5 P2 W1 119.79(9) . . ?
C15 P3 C11 104.47(12) . . ?
C15 P3 C13 105.71(12) . . ?
C11 P3 C13 100.17(12) . . ?
C15 P3 W1 104.46(8) . . ?
C11 P3 W1 112.20(8) . . ?
C13 P3 W1 127.74(9) . . ?
C17 P4 C19 105.50(11) . . ?
C17 P4 C16 100.73(11) . . ?
C19 P4 C16 103.00(12) . . ?
C17 P4 W1 115.00(8) . . ?
C19 P4 W1 119.08(8) . . ?
C16 P4 W1 111.35(8) . . ?
N1 N2 W1 177.01(16) . . ?
N2 N1 B2 121.79(18) . . ?
N2 N1 B1 124.95(18) . . ?
B2 N1 B1 113.25(17) . . ?
C2 C1 P1 114.8(2) . . ?
C2 C1 H1 108.6 . . ?
P1 C1 H1 108.6 . . ?
C2 C1 H2 108.6 . . ?
P1 C1 H2 108.6 . . ?
H1 C1 H2 107.5 . . ?
C1 C2 H4 109.5 . . ?
C1 C2 H5 109.5 . . ?
H4 C2 H5 109.5 . . ?
C1 C2 H3 109.5 . . ?
H4 C2 H3 109.5 . . ?
H5 C2 H3 109.5 . . ?
C4 C3 P1 113.73(16) . . ?
C4 C3 H7 108.8 . . ?
P1 C3 H7 108.8 . . ?
C4 C3 H6 108.8 . . ?
P1 C3 H6 108.8 . . ?
H7 C3 H6 107.7 . . ?
C3 C4 P2 110.28(16) . . ?
C3 C4 H8 109.6 . . ?
P2 C4 H8 109.6 . . ?
C3 C4 H19 109.6 . . ?
P2 C4 H19 109.6 . . ?
H8 C4 H19 108.1 . . ?
C6 C5 P2 116.95(19) . . ?
C6 C5 H13 108.1 . . ?
P2 C5 H13 108.1 . . ?
C6 C5 H9 108.1 . . ?
P2 C5 H9 108.1 . . ?
H13 C5 H9 107.3 . . ?
C5 C6 H12 109.5 . . ?
C5 C6 H11 109.5 . . ?
H12 C6 H11 109.5 . . ?
C5 C6 H10 109.5 . . ?
H12 C6 H10 109.5 . . ?
H11 C6 H10 109.5 . . ?
C8 C7 P2 118.03(19) . . ?
C8 C7 H15 107.8 . . ?
P2 C7 H15 107.8 . . ?
C8 C7 H14 107.8 . . ?
P2 C7 H14 107.8 . . ?
H15 C7 H14 107.1 . . ?
C7 C8 H16 109.5 . . ?
C7 C8 H17 109.5 . . ?
H16 C8 H17 109.5 . . ?
C7 C8 H18 109.5 . . ?
H16 C8 H18 109.5 . . ?
H17 C8 H18 109.5 . . ?
C10 C9 P1 115.57(19) . . ?
C10 C9 H20 108.4 . . ?
P1 C9 H20 108.4 . . ?
C10 C9 H21 108.4 . . ?
P1 C9 H21 108.4 . . ?
H20 C9 H21 107.4 . . ?
C9 C10 H24 109.5 . . ?
C9 C10 H22 109.5 . . ?
H24 C10 H22 109.5 . . ?
C9 C10 H23 109.5 . . ?
H24 C10 H23 109.5 . . ?
H22 C10 H23 109.5 . . ?
C12 C11 P3 116.33(19) . . ?
C12 C11 H26 108.2 . . ?
P3 C11 H26 108.2 . . ?
C12 C11 H25 108.2 . . ?
P3 C11 H25 108.2 . . ?
H26 C11 H25 107.4 . . ?
C11 C12 H29 109.5 . . ?
C11 C12 H28 109.5 . . ?
H29 C12 H28 109.5 . . ?
C11 C12 H27 109.5 . . ?
H29 C12 H27 109.5 . . ?
H28 C12 H27 109.5 . . ?
C14 C13 P3 118.3(2) . . ?
C14 C13 H31 107.7 . . ?
P3 C13 H31 107.7 . . ?
C14 C13 H30 107.7 . . ?
P3 C13 H30 107.7 . . ?
H31 C13 H30 107.1 . . ?
C13 C14 H33 109.5 . . ?
C13 C14 H34 109.5 . . ?
H33 C14 H34 109.5 . . ?
C13 C14 H32 109.5 . . ?
H33 C14 H32 109.5 . . ?
H34 C14 H32 109.5 . . ?
C16 C15 P3 108.55(17) . . ?
C16 C15 H35 110.0 . . ?
P3 C15 H35 110.0 . . ?
C16 C15 H48 110.0 . . ?
P3 C15 H48 110.0 . . ?
H35 C15 H48 108.4 . . ?
C15 C16 P4 113.52(17) . . ?
C15 C16 H37 108.9 . . ?
P4 C16 H37 108.9 . . ?
C15 C16 H36 108.9 . . ?
P4 C16 H36 108.9 . . ?
H37 C16 H36 107.7 . . ?
C18 C17 P4 117.39(19) . . ?
C18 C17 H42 108.0 . . ?
P4 C17 H42 108.0 . . ?
C18 C17 H38 108.0 . . ?
P4 C17 H38 108.0 . . ?
H42 C17 H38 107.2 . . ?
C17 C18 H39 109.5 . . ?
C17 C18 H40 109.5 . . ?
H39 C18 H40 109.5 . . ?
C17 C18 H41 109.5 . . ?
H39 C18 H41 109.5 . . ?
H40 C18 H41 109.5 . . ?
C20 C19 P4 114.81(18) . . ?
C20 C19 H43 108.6 . . ?
P4 C19 H43 108.6 . . ?
C20 C19 H47 108.6 . . ?
P4 C19 H47 108.6 . . ?
H43 C19 H47 107.5 . . ?
C19 C20 H45 109.5 . . ?
C19 C20 H44 109.5 . . ?
H45 C20 H44 109.5 . . ?
C19 C20 H46 109.5 . . ?
H45 C20 H46 109.5 . . ?
H44 C20 H46 109.5 . . ?
N1 B1 C28 99.20(17) . . ?
N1 B1 C22 113.07(18) . . ?
C28 B1 C22 116.14(19) . . ?
N1 B1 C47 115.56(18) . . ?
C28 B1 C47 104.24(18) . . ?
C22 B1 C47 108.33(18) . . ?
C27 C22 C23 112.8(2) . . ?
C27 C22 B1 124.4(2) . . ?
C23 C22 B1 122.4(2) . . ?
F5 C23 C24 115.0(2) . . ?
F5 C23 C22 120.1(2) . . ?
C24 C23 C22 124.8(2) . . ?
F4 C24 C25 119.6(2) . . ?
F4 C24 C23 120.9(2) . . ?
C25 C24 C23 119.5(2) . . ?
F1 C25 C26 120.8(2) . . ?
F1 C25 C24 120.5(2) . . ?
C26 C25 C24 118.7(2) . . ?
F3 C26 C25 119.7(2) . . ?
F3 C26 C27 120.6(2) . . ?
C25 C26 C27 119.8(2) . . ?
F2 C27 C22 121.0(2) . . ?
F2 C27 C26 114.5(2) . . ?
C22 C27 C26 124.5(2) . . ?
C33 C28 C29 117.6(2) . . ?
C33 C28 B1 130.2(2) . . ?
C29 C28 B1 112.1(2) . . ?
C30 C29 C28 119.5(2) . . ?
C30 C29 B2 125.4(2) . . ?
C28 C29 B2 114.72(19) . . ?
F9 C30 C31 117.6(2) . . ?
F9 C30 C29 120.3(2) . . ?
C31 C30 C29 122.1(2) . . ?
F8 C31 C32 120.0(2) . . ?
F8 C31 C30 121.2(2) . . ?
C32 C31 C30 118.8(2) . . ?
F7 C32 C31 119.5(2) . . ?
F7 C32 C33 120.7(2) . . ?
C31 C32 C33 119.8(2) . . ?
F6 C33 C32 116.0(2) . . ?
F6 C33 C28 121.8(2) . . ?
C32 C33 C28 122.2(2) . . ?
C29 B2 N1 99.16(17) . . ?
C29 B2 C35 115.53(19) . . ?
N1 B2 C35 110.61(18) . . ?
C29 B2 C41 104.03(18) . . ?
N1 B2 C41 114.61(18) . . ?
C35 B2 C41 112.22(19) . . ?
C40 C35 C36 112.6(2) . . ?
C40 C35 B2 124.8(2) . . ?
C36 C35 B2 122.6(2) . . ?
F14 C36 C37 115.3(2) . . ?
F14 C36 C35 119.5(2) . . ?
C37 C36 C35 125.1(2) . . ?
F13 C37 C38 120.2(2) . . ?
F13 C37 C36 120.6(3) . . ?
C38 C37 C36 119.3(2) . . ?
F10 C38 C37 120.5(3) . . ?
F10 C38 C39 120.5(3) . . ?
C37 C38 C39 119.1(2) . . ?
F12 C39 C38 119.9(2) . . ?
F12 C39 C40 120.8(3) . . ?
C38 C39 C40 119.3(2) . . ?
F11 C40 C39 114.6(2) . . ?
F11 C40 C35 120.8(2) . . ?
C39 C40 C35 124.6(2) . . ?
C46 C41 C42 113.1(2) . . ?
C46 C41 B2 125.5(2) . . ?
C42 C41 B2 120.6(2) . . ?
F19 C42 C43 115.5(2) . . ?
F19 C42 C41 120.2(2) . . ?
C43 C42 C41 124.3(3) . . ?
F18 C43 C44 120.4(3) . . ?
F18 C43 C42 120.2(3) . . ?
C44 C43 C42 119.4(3) . . ?
F17 C44 C43 120.3(3) . . ?
F17 C44 C45 120.3(3) . . ?
C43 C44 C45 119.4(3) . . ?
F15 C45 C44 120.4(3) . . ?
F15 C45 C46 119.7(3) . . ?
C44 C45 C46 119.8(3) . . ?
F16 C46 C41 121.0(2) . . ?
F16 C46 C45 115.1(2) . . ?
C41 C46 C45 123.8(3) . . ?
C52 C47 C48 112.5(2) . . ?
C52 C47 B1 125.4(2) . . ?
C48 C47 B1 121.6(2) . . ?
F24 C48 C49 114.9(2) . . ?
F24 C48 C47 121.1(2) . . ?
C49 C48 C47 124.0(2) . . ?
F23 C49 C50 119.8(2) . . ?
F23 C49 C48 119.7(3) . . ?
C50 C49 C48 120.5(2) . . ?
F20 C50 C49 120.5(3) . . ?
F20 C50 C51 121.0(3) . . ?
C49 C50 C51 118.5(2) . . ?
F21 C51 C50 120.6(2) . . ?
F21 C51 C52 120.0(2) . . ?
C50 C51 C52 119.4(2) . . ?
F22 C52 C47 120.1(2) . . ?
F22 C52 C51 114.9(2) . . ?
C47 C52 C51 125.0(2) . . ?

loop_
_geom_bond_atom_site_label_1
_geom_bond_atom_site_label_2
_geom_bond_distance
_geom_bond_site_symmetry_2
_geom_bond_publ_flag
W1 N2 1.8246(19) . ?
W1 P4 2.4752(6) . ?
W1 P2 2.5164(6) . ?
W1 P1 2.5590(6) . ?
W1 P3 2.6507(6) . ?
W1 H100 1.66(3) . ?
W1 H200 1.627(17) . ?
P1 C9 1.829(3) . ?
P1 C1 1.846(3) . ?
P1 C3 1.859(2) . ?
P2 C7 1.826(3) . ?
P2 C4 1.831(2) . ?
P2 C5 1.847(3) . ?
P3 C15 1.828(3) . ?
P3 C11 1.834(3) . ?
P3 C13 1.858(3) . ?
P4 C17 1.822(2) . ?
P4 C19 1.836(2) . ?
P4 C16 1.840(2) . ?
F1 C25 1.342(3) . ?
F2 C27 1.348(3) . ?
F3 C26 1.341(3) . ?
F4 C24 1.343(3) . ?
F5 C23 1.350(3) . ?
F6 C33 1.354(3) . ?
F7 C32 1.354(3) . ?
F8 C31 1.351(3) . ?
F9 C30 1.360(3) . ?
F10 C38 1.348(3) . ?
F11 C40 1.353(3) . ?
F12 C39 1.348(3) . ?
F13 C37 1.345(3) . ?
F14 C36 1.352(3) . ?
F15 C45 1.344(3) . ?
F16 C46 1.340(3) . ?
F17 C44 1.349(3) . ?
F18 C43 1.347(4) . ?
F19 C42 1.346(3) . ?
F20 C50 1.346(3) . ?
F21 C51 1.343(3) . ?
F22 C52 1.347(3) . ?
F23 C49 1.349(3) . ?
F24 C48 1.347(3) . ?
N2 N1 1.291(3) . ?
N1 B2 1.614(3) . ?
N1 B1 1.615(3) . ?
C1 C2 1.516(4) . ?
C1 H1 0.9900 . ?
C1 H2 0.9900 . ?
C2 H4 0.9800 . ?
C2 H5 0.9800 . ?
C2 H3 0.9800 . ?
C3 C4 1.534(3) . ?
C3 H7 0.9900 . ?
C3 H6 0.9900 . ?
C4 H8 0.9900 . ?
C4 H19 0.9900 . ?
C5 C6 1.523(4) . ?
C5 H13 0.9900 . ?
C5 H9 0.9900 . ?
C6 H12 0.9800 . ?
C6 H11 0.9800 . ?
C6 H10 0.9800 . ?
C7 C8 1.524(4) . ?
C7 H15 0.9900 . ?
C7 H14 0.9900 . ?
C8 H16 0.9800 . ?
C8 H17 0.9800 . ?
C8 H18 0.9800 . ?
C9 C10 1.530(4) . ?
C9 H20 0.9900 . ?
C9 H21 0.9900 . ?
C10 H24 0.9800 . ?
C10 H22 0.9800 . ?
C10 H23 0.9800 . ?
C11 C12 1.523(3) . ?
C11 H26 0.9900 . ?
C11 H25 0.9900 . ?
C12 H29 0.9800 . ?
C12 H28 0.9800 . ?
C12 H27 0.9800 . ?
C13 C14 1.507(4) . ?
C13 H31 0.9900 . ?
C13 H30 0.9900 . ?
C14 H33 0.9800 . ?
C14 H34 0.9800 . ?
C14 H32 0.9800 . ?
C15 C16 1.528(3) . ?
C15 H35 0.9900 . ?
C15 H48 0.9900 . ?
C16 H37 0.9900 . ?
C16 H36 0.9900 . ?
C17 C18 1.524(3) . ?
C17 H42 0.9900 . ?
C17 H38 0.9900 . ?
C18 H39 0.9800 . ?
C18 H40 0.9800 . ?
C18 H41 0.9800 . ?
C19 C20 1.525(4) . ?
C19 H43 0.9900 . ?
C19 H47 0.9900 . ?
C20 H45 0.9800 . ?
C20 H44 0.9800 . ?
C20 H46 0.9800 . ?
B1 C28 1.628(3) . ?
B1 C22 1.648(3) . ?
B1 C47 1.675(3) . ?
C22 C27 1.385(3) . ?
C22 C23 1.390(3) . ?
C23 C24 1.382(3) . ?
C24 C25 1.373(4) . ?
C25 C26 1.370(4) . ?
C26 C27 1.387(4) . ?
C28 C33 1.382(3) . ?
C28 C29 1.403(3) . ?
C29 C30 1.378(3) . ?
C29 B2 1.605(3) . ?
C30 C31 1.375(4) . ?
C31 C32 1.373(4) . ?
C32 C33 1.382(3) . ?
B2 C35 1.642(3) . ?
B2 C41 1.661(3) . ?
C35 C40 1.387(3) . ?
C35 C36 1.388(3) . ?
C36 C37 1.373(4) . ?
C37 C38 1.369(4) . ?
C38 C39 1.377(4) . ?
C39 C40 1.380(4) . ?
C41 C46 1.391(4) . ?
C41 C42 1.392(4) . ?
C42 C43 1.390(4) . ?
C43 C44 1.363(5) . ?
C44 C45 1.365(5) . ?
C45 C46 1.391(4) . ?
C47 C52 1.384(3) . ?
C47 C48 1.399(3) . ?
C48 C49 1.380(4) . ?
C49 C50 1.365(4) . ?
C50 C51 1.371(4) . ?
C51 C52 1.387(3) . ?

loop_
_geom_hbond_atom_site_label_D
_geom_hbond_atom_site_label_H
_geom_hbond_atom_site_label_A
_geom_hbond_distance_DH
_geom_hbond_distance_HA
_geom_hbond_distance_DA
_geom_hbond_angle_DHA
_geom_hbond_site_symmetry_A
_geom_hbond_publ_flag
C1 H2 F17 0.99 2.61 3.599(3) 173.8 2_656 yes
C2 H4 F10 0.98 2.51 3.481(4) 168.7 3_666 yes
C4 H19 F11 0.99 2.45 3.238(3) 136.5 4_566 yes
C7 H15 F19 0.99 2.43 3.000(3) 116.4 . yes
C9 H21 F14 0.99 2.26 3.099(3) 141.4 . yes
C11 H26 F23 0.99 2.34 3.222(3) 147.3 3_566 yes
C12 H29 F21 0.98 2.57 3.352(3) 136.2 4_576 yes
C12 H27 F3 0.98 2.49 3.292(4) 138.4 1_565 yes
C13 H31 F7 0.99 2.49 3.452(3) 163.1 4_566 yes
C14 H33 F18 0.98 2.62 3.369(4) 132.9 1_565 yes
C16 H37 F2 0.99 2.37 3.048(3) 124.8 1_565 yes
C17 H42 F22 0.99 2.53 3.273(3) 132.0 . yes
C17 H38 F23 0.99 2.56 3.402(3) 142.6 3_566 yes
C19 H43 F22 0.99 2.42 3.109(3) 126.4 . yes
C1 H2 F17 0.99 2.61 3.599(3) 173.8 2_656 yes
C2 H4 F10 0.98 2.51 3.481(4) 168.7 3_666 yes
C4 H19 F11 0.99 2.45 3.238(3) 136.5 4_566 yes
C7 H15 F19 0.99 2.43 3.000(3) 116.4 . yes
C9 H21 F14 0.99 2.26 3.099(3) 141.4 . yes
C11 H26 F23 0.99 2.34 3.222(3) 147.3 3_566 yes
C12 H29 F21 0.98 2.57 3.352(3) 136.2 4_576 yes
C12 H27 F3 0.98 2.49 3.292(4) 138.4 1_565 yes
C13 H31 F7 0.99 2.49 3.452(3) 163.1 4_566 yes
C14 H33 F18 0.98 2.62 3.369(4) 132.9 1_565 yes
C16 H37 F2 0.99 2.37 3.048(3) 124.8 1_565 yes
C17 H42 F22 0.99 2.53 3.273(3) 132.0 . yes
C17 H38 F23 0.99 2.56 3.402(3) 142.6 3_566 yes
C19 H43 F22 0.99 2.42 3.109(3) 126.4 . yes
